data_7128542
loop_
_publ_author_name
'Rong, Binsen'
'Xu, Gaochen'
'Yan, Huan'
'Zhang, Sai'
'Wu, Qinghuan'
'Zhu, Ning'
'Duan, Jindian'
'Guo, Kai'

_publ_section_title
;
 The copper-catalyzed synthesis of dihydrooxazoles from \a,\b-unsaturated
 ketoximes and activated ketones.
;
_journal_issue 59
_journal_name_full 'Chemical communications (Cambridge, England)'
_journal_page_first 7272
_journal_page_last 7275
_journal_paper_doi 10.1039/d1cc02422a
_journal_volume 57
_journal_year 2021
_chemical_formula_moiety 'C33 H24 Br2 F3 N O5'
_chemical_formula_sum 'C33 H24 Br2 F3 N O5'
_chemical_formula_weight 731.35
_space_group_crystal_system triclinic
_space_group_IT_number 2
_space_group_name_Hall '-P 1'
_space_group_name_H-M_alt 'P -1'
_atom_sites_solution_hydrogens geom
_atom_sites_solution_primary dual
_audit_creation_date 2021-02-03
_audit_creation_method
;
Olex2 1.2
(compiled 2018.05.29 svn.r3508 for OlexSys, GUI svn.r5506)
;
_audit_update_record
;
2021-04-29 deposited with the CCDC.	2021-06-22 downloaded from the CCDC.
;
_cell_angle_alpha 73.9880(10)
_cell_angle_beta 80.7730(10)
_cell_angle_gamma 80.4190(10)
_cell_formula_units_Z 2
_cell_length_a 9.3047(2)
_cell_length_b 9.9702(2)
_cell_length_c 17.0352(4)
_cell_measurement_reflns_used 6862
_cell_measurement_temperature 193(2)
_cell_measurement_theta_max 54.824
_cell_measurement_theta_min 4.048
_cell_volume 1486.89(6)
_computing_cell_refinement 'SAINT v8.37A (Bruker, 2015)'
_computing_data_reduction 'SAINT v8.37A (Bruker, 2015)'
_computing_molecular_graphics 'Olex2 (Dolomanov et al., 2009)'
_computing_publication_material 'Olex2 (Dolomanov et al., 2009)'
_computing_structure_refinement 'ShelXL (Sheldrick, 2015)'
_computing_structure_solution 'ShelXT (Sheldrick, 2015)'
_diffrn_ambient_temperature 193.01
_diffrn_measured_fraction_theta_full 0.996
_diffrn_measured_fraction_theta_max 0.995
_diffrn_measurement_device_type 'Bruker D8 Venture'
_diffrn_measurement_method '\f and \w scans'
_diffrn_radiation_type GaK\a
_diffrn_radiation_wavelength 1.34139
_diffrn_reflns_av_R_equivalents 0.0541
_diffrn_reflns_av_unetI/netI 0.0557
_diffrn_reflns_Laue_measured_fraction_full 0.996
_diffrn_reflns_Laue_measured_fraction_max 0.995
_diffrn_reflns_limit_h_max 11
_diffrn_reflns_limit_h_min -11
_diffrn_reflns_limit_k_max 12
_diffrn_reflns_limit_k_min -12
_diffrn_reflns_limit_l_max 20
_diffrn_reflns_limit_l_min -20
_diffrn_reflns_number 17604
_diffrn_reflns_point_group_measured_fraction_full 0.996
_diffrn_reflns_point_group_measured_fraction_max 0.995
_diffrn_reflns_theta_full 53.594
_diffrn_reflns_theta_max 54.932
_diffrn_reflns_theta_min 4.047
_diffrn_standards_number 0
_exptl_absorpt_coefficient_mu 2.736
_exptl_absorpt_correction_T_max 0.7508
_exptl_absorpt_correction_T_min 0.5632
_exptl_absorpt_correction_type multi-scan
_exptl_absorpt_process_details
'SADABS-2016/2 (Bruker,2016/2) was used for absorption correction. wR2(int) was 0.1284 before and 0.0615 after correction. The Ratio of minimum to maximum transmission is 0.7501. The \l/2 correction factor is Not present.'
_exptl_crystal_colour colourless
_exptl_crystal_density_diffrn 1.634
_exptl_crystal_description block
_exptl_crystal_F_000 732
_exptl_crystal_size_max 0.08
_exptl_crystal_size_mid 0.05
_exptl_crystal_size_min 0.03
_refine_diff_density_max 0.879
_refine_diff_density_min -0.815
_refine_diff_density_rms 0.084
_refine_ls_extinction_method none
_refine_ls_goodness_of_fit_ref 1.032
_refine_ls_hydrogen_treatment constr
_refine_ls_matrix_type full
_refine_ls_number_parameters 397
_refine_ls_number_reflns 5621
_refine_ls_number_restraints 0
_refine_ls_restrained_S_all 1.032
_refine_ls_R_factor_all 0.0723
_refine_ls_R_factor_gt 0.0465
_refine_ls_shift/su_max 0.004
_refine_ls_shift/su_mean 0.000
_refine_ls_structure_factor_coef Fsqd
_refine_ls_weighting_details 'w=1/[\s^2^(Fo^2^)+(0.0325P)^2^+2.5409P] where P=(Fo^2^+2Fc^2^)/3'
_refine_ls_weighting_scheme calc
_refine_ls_wR_factor_gt 0.0957
_refine_ls_wR_factor_ref 0.1098
_reflns_Friedel_coverage 0.000
_reflns_number_gt 4156
_reflns_number_total 5621
_reflns_threshold_expression 'I > 2\s(I)'
_cod_data_source_file d1cc02422a2.cif
_cod_data_source_block 2101301167
_cod_depositor_comments 'Adding full bibliography for 7128542.cif.'
_cod_database_code 7128542
_shelx_shelxl_version_number 2016/6
_shelx_space_group_comment
;
The symmetry employed for this shelxl refinement is uniquely defined
by the following loop, which should always be used as a source of
symmetry information in preference to the above space-group names.
They are only intended as comments.
;
_shelx_estimated_absorpt_t_max 0.922
_shelx_estimated_absorpt_t_min 0.811
_olex2_refinement_description
;
1. Fixed Uiso
 At 1.2 times of:
  All C(H) groups, All C(H,H) groups
2.a Ternary CH refined with riding coordinates:
 C8(H8)
2.b Secondary CH2 refined with riding coordinates:
 C6(H6A,H6B), C22(H22A,H22B), C23(H23A,H23B)
2.c Aromatic/amide H refined with riding coordinates:
 C2(H2), C3(H3), C11(H11), C12(H12), C14(H14), C15(H15), C17(H17), C18(H18),
 C19(H19), C20(H20), C21(H21), C26(H26), C27(H27), C29(H29), C30(H30), C32(H32),
  C33(H33)
;
_olex2_submission_special_instructions 'No special instructions were received'

loop_
_space_group_symop_operation_xyz
'x, y, z'
'-x, -y, -z'

loop_
_atom_site_label
_atom_site_type_symbol
_atom_site_fract_x
_atom_site_fract_y
_atom_site_fract_z
_atom_site_U_iso_or_equiv
_atom_site_adp_type
_atom_site_occupancy
_atom_site_site_symmetry_order
_atom_site_calc_flag
_atom_site_refinement_flags_posn
_atom_site_refinement_flags_adp
_atom_site_refinement_flags_occupancy
_atom_site_disorder_assembly
_atom_site_disorder_group
Br1 Br 1.03830(6) 1.48382(5) 0.15166(3) 0.05359(17) Uani 1 1 d . . . . .
Br2 Br 0.68247(5) -0.02307(5) 0.05230(3) 0.04223(15) Uani 1 1 d . . . . .
F1 F 0.6905(3) 0.7964(2) 0.41549(14) 0.0433(6) Uani 1 1 d . . . . .
F2 F 0.5884(3) 0.6099(3) 0.47043(14) 0.0532(7) Uani 1 1 d . . . . .
F3 F 0.8194(3) 0.5934(3) 0.42643(16) 0.0548(7) Uani 1 1 d . . . . .
O1 O 0.8050(3) 0.8402(3) 0.24998(15) 0.0300(6) Uani 1 1 d . . . . .
O2 O 0.5206(3) 0.7532(3) 0.31089(15) 0.0301(6) Uani 1 1 d . . . . .
O3 O 0.4445(3) 0.5958(3) 0.15464(16) 0.0365(7) Uani 1 1 d . . . . .
O4 O 0.6352(4) 0.6649(3) 0.0617(2) 0.0532(8) Uani 1 1 d . . . . .
O5 O 1.0055(3) 0.7978(3) 0.16306(18) 0.0392(7) Uani 1 1 d . . . . .
N1 N 0.6264(3) 0.5194(3) 0.33191(18) 0.0292(7) Uani 1 1 d . . . . .
C1 C 1.0024(5) 1.2972(4) 0.1654(3) 0.0362(10) Uani 1 1 d . . . . .
C2 C 0.8802(4) 1.2510(4) 0.2175(2) 0.0331(9) Uani 1 1 d . . . . .
H2 H 0.815793 1.312469 0.245084 0.040 Uiso 1 1 calc R . . . .
C3 C 0.8528(4) 1.1137(4) 0.2289(2) 0.0298(9) Uani 1 1 d . . . . .
H3 H 0.769565 1.080490 0.264641 0.036 Uiso 1 1 calc R . . . .
C4 C 0.9474(4) 1.0253(4) 0.1880(2) 0.0277(8) Uani 1 1 d . . . . .
C5 C 0.9252(4) 0.8772(4) 0.1974(2) 0.0303(9) Uani 1 1 d . . . . .
C6 C 0.7763(4) 0.6995(4) 0.2578(2) 0.0308(9) Uani 1 1 d . . . . .
H6A H 0.865976 0.632524 0.270307 0.037 Uiso 1 1 calc R . . . .
H6B H 0.749075 0.692863 0.205304 0.037 Uiso 1 1 calc R . . . .
C7 C 0.6527(4) 0.6618(4) 0.3260(2) 0.0281(8) Uani 1 1 d . . . . .
C8 C 0.4040(4) 0.6693(4) 0.3189(2) 0.0280(8) Uani 1 1 d . . . . .
H8 H 0.337750 0.672708 0.370922 0.034 Uiso 1 1 calc R . . . .
C9 C 0.4885(4) 0.5226(4) 0.3285(2) 0.0270(8) Uani 1 1 d . . . . .
C10 C 0.4214(4) 0.3933(4) 0.3423(2) 0.0270(8) Uani 1 1 d . . . . .
C11 C 0.5093(4) 0.2632(4) 0.3522(2) 0.0317(9) Uani 1 1 d . . . . .
H11 H 0.613137 0.259682 0.345026 0.038 Uiso 1 1 calc R . . . .
C12 C 0.4475(4) 0.1396(4) 0.3721(2) 0.0339(9) Uani 1 1 d . . . . .
H12 H 0.509536 0.052331 0.378419 0.041 Uiso 1 1 calc R . . . .
C13 C 0.2958(4) 0.1408(4) 0.3831(2) 0.0291(9) Uani 1 1 d . . . . .
C14 C 0.2086(4) 0.2709(4) 0.3702(2) 0.0373(10) Uani 1 1 d . . . . .
H14 H 0.105032 0.274548 0.374770 0.045 Uiso 1 1 calc R . . . .
C15 C 0.2704(4) 0.3954(4) 0.3508(2) 0.0345(9) Uani 1 1 d . . . . .
H15 H 0.208547 0.482829 0.343260 0.041 Uiso 1 1 calc R . . . .
C16 C 0.2284(4) 0.0088(4) 0.4111(2) 0.0306(9) Uani 1 1 d . . . . .
C17 C 0.2862(5) -0.1054(4) 0.4699(2) 0.0377(10) Uani 1 1 d . . . . .
H17 H 0.373252 -0.100419 0.490931 0.045 Uiso 1 1 calc R . . . .
C18 C 0.2189(5) -0.2262(5) 0.4983(3) 0.0402(10) Uani 1 1 d . . . . .
H18 H 0.259273 -0.302534 0.539223 0.048 Uiso 1 1 calc R . . . .
C19 C 0.0946(5) -0.2372(5) 0.4682(3) 0.0417(11) Uani 1 1 d . . . . .
H19 H 0.048879 -0.320533 0.487834 0.050 Uiso 1 1 calc R . . . .
C20 C 0.0371(5) -0.1259(5) 0.4091(3) 0.0478(12) Uani 1 1 d . . . . .
H20 H -0.048609 -0.132818 0.387433 0.057 Uiso 1 1 calc R . . . .
C21 C 0.1028(5) -0.0039(5) 0.3808(3) 0.0444(11) Uani 1 1 d . . . . .
H21 H 0.061323 0.072206 0.340199 0.053 Uiso 1 1 calc R . . . .
C22 C 0.3169(4) 0.7310(4) 0.2464(2) 0.0340(9) Uani 1 1 d . . . . .
H22A H 0.236682 0.673730 0.252232 0.041 Uiso 1 1 calc R . . . .
H22B H 0.271206 0.827243 0.248405 0.041 Uiso 1 1 calc R . . . .
C23 C 0.4050(5) 0.7380(4) 0.1640(2) 0.0367(10) Uani 1 1 d . . . . .
H23A H 0.346571 0.795662 0.119846 0.044 Uiso 1 1 calc R . . . .
H23B H 0.494718 0.781904 0.160153 0.044 Uiso 1 1 calc R . . . .
C24 C 0.5620(5) 0.5751(4) 0.0994(2) 0.0369(10) Uani 1 1 d . . . . .
C25 C 0.5876(4) 0.4278(4) 0.0913(2) 0.0328(9) Uani 1 1 d . . . . .
C26 C 0.4964(5) 0.3276(4) 0.1335(2) 0.0360(9) Uani 1 1 d . . . . .
H26 H 0.414020 0.351461 0.170165 0.043 Uiso 1 1 calc R . . . .
C27 C 0.5253(4) 0.1928(4) 0.1222(2) 0.0365(10) Uani 1 1 d . . . . .
H27 H 0.463184 0.123693 0.150839 0.044 Uiso 1 1 calc R . . . .
C28 C 0.6459(5) 0.1604(4) 0.0685(2) 0.0341(9) Uani 1 1 d . . . . .
C29 C 0.7384(5) 0.2586(4) 0.0265(2) 0.0371(10) Uani 1 1 d . . . . .
H29 H 0.821208 0.234916 -0.009912 0.045 Uiso 1 1 calc R . . . .
C30 C 0.7075(5) 0.3915(4) 0.0388(2) 0.0377(10) Uani 1 1 d . . . . .
H30 H 0.770384 0.460044 0.010496 0.045 Uiso 1 1 calc R . . . .
C31 C 0.6879(5) 0.6661(4) 0.4098(3) 0.0388(10) Uani 1 1 d . . . . .
C32 C 1.0680(5) 1.0748(4) 0.1357(3) 0.0388(10) Uani 1 1 d . . . . .
H32 H 1.132310 1.014116 0.107518 0.047 Uiso 1 1 calc R . . . .
C33 C 1.0962(5) 1.2109(4) 0.1240(3) 0.0415(11) Uani 1 1 d . . . . .
H33 H 1.178971 1.244347 0.087910 0.050 Uiso 1 1 calc R . . . .

loop_
_atom_site_aniso_label
_atom_site_aniso_U_11
_atom_site_aniso_U_22
_atom_site_aniso_U_33
_atom_site_aniso_U_23
_atom_site_aniso_U_13
_atom_site_aniso_U_12
Br1 0.0624(3) 0.0277(3) 0.0682(4) -0.0170(2) 0.0203(3) -0.0183(2)
Br2 0.0607(3) 0.0303(2) 0.0359(3) -0.01036(19) -0.0047(2) -0.0045(2)
F1 0.0552(15) 0.0430(14) 0.0411(14) -0.0177(11) -0.0055(11) -0.0209(12)
F2 0.0681(18) 0.0682(18) 0.0307(13) -0.0070(12) -0.0016(12) -0.0430(14)
F3 0.0538(17) 0.0535(16) 0.0618(17) -0.0087(13) -0.0301(14) -0.0084(13)
O1 0.0333(15) 0.0231(13) 0.0334(14) -0.0067(11) 0.0028(12) -0.0104(11)
O2 0.0323(15) 0.0247(13) 0.0360(15) -0.0097(11) -0.0042(12) -0.0082(11)
O3 0.0507(18) 0.0284(15) 0.0313(15) -0.0102(12) -0.0033(13) -0.0052(13)
O4 0.064(2) 0.0363(17) 0.059(2) -0.0139(15) 0.0083(17) -0.0190(16)
O5 0.0351(16) 0.0289(15) 0.0527(18) -0.0140(14) 0.0072(14) -0.0073(13)
N1 0.0339(19) 0.0238(16) 0.0297(17) -0.0013(13) -0.0043(14) -0.0117(14)
C1 0.041(2) 0.025(2) 0.042(2) -0.0083(18) 0.0028(19) -0.0099(18)
C2 0.035(2) 0.028(2) 0.034(2) -0.0106(17) 0.0033(18) -0.0037(18)
C3 0.030(2) 0.025(2) 0.033(2) -0.0056(16) 0.0004(17) -0.0068(16)
C4 0.030(2) 0.0215(19) 0.030(2) -0.0042(16) -0.0047(16) -0.0030(16)
C5 0.029(2) 0.028(2) 0.034(2) -0.0063(17) -0.0038(17) -0.0075(17)
C6 0.036(2) 0.0213(19) 0.037(2) -0.0080(16) 0.0002(18) -0.0113(17)
C7 0.029(2) 0.0212(19) 0.034(2) -0.0058(16) -0.0047(17) -0.0055(16)
C8 0.028(2) 0.030(2) 0.030(2) -0.0103(16) -0.0026(16) -0.0098(16)
C9 0.030(2) 0.032(2) 0.0217(19) -0.0084(15) -0.0007(15) -0.0094(17)
C10 0.032(2) 0.030(2) 0.0218(19) -0.0060(15) -0.0040(16) -0.0109(17)
C11 0.030(2) 0.033(2) 0.035(2) -0.0098(17) -0.0005(17) -0.0118(18)
C12 0.035(2) 0.027(2) 0.040(2) -0.0090(17) -0.0024(18) -0.0072(17)
C13 0.033(2) 0.034(2) 0.0236(19) -0.0071(16) -0.0036(16) -0.0140(18)
C14 0.028(2) 0.044(3) 0.041(2) -0.0062(19) -0.0051(18) -0.0147(19)
C15 0.030(2) 0.032(2) 0.042(2) -0.0065(18) -0.0074(18) -0.0075(17)
C16 0.031(2) 0.034(2) 0.031(2) -0.0095(17) -0.0022(17) -0.0126(17)
C17 0.040(2) 0.036(2) 0.038(2) -0.0085(19) -0.0057(19) -0.0119(19)
C18 0.047(3) 0.039(2) 0.035(2) -0.0072(19) -0.001(2) -0.014(2)
C19 0.045(3) 0.037(2) 0.046(3) -0.014(2) 0.007(2) -0.020(2)
C20 0.040(3) 0.052(3) 0.058(3) -0.014(2) -0.010(2) -0.024(2)
C21 0.042(3) 0.046(3) 0.049(3) -0.006(2) -0.013(2) -0.018(2)
C22 0.038(2) 0.025(2) 0.041(2) -0.0119(17) -0.0091(19) 0.0011(17)
C23 0.054(3) 0.024(2) 0.033(2) -0.0076(17) -0.0102(19) -0.0008(19)
C24 0.049(3) 0.030(2) 0.033(2) -0.0076(18) -0.011(2) -0.004(2)
C25 0.041(2) 0.032(2) 0.025(2) -0.0066(17) -0.0080(18) -0.0036(18)
C26 0.040(2) 0.033(2) 0.034(2) -0.0053(18) -0.0045(18) -0.0046(19)
C27 0.039(2) 0.034(2) 0.036(2) -0.0057(18) -0.0032(19) -0.0088(19)
C28 0.046(3) 0.029(2) 0.030(2) -0.0098(17) -0.0085(18) -0.0044(19)
C29 0.039(2) 0.042(2) 0.030(2) -0.0120(18) 0.0018(18) -0.0034(19)
C30 0.044(3) 0.035(2) 0.033(2) -0.0049(18) -0.0014(19) -0.011(2)
C31 0.042(3) 0.036(2) 0.041(2) -0.0081(19) -0.007(2) -0.015(2)
C32 0.040(2) 0.030(2) 0.044(2) -0.0123(19) 0.0096(19) -0.0081(19)
C33 0.034(2) 0.031(2) 0.055(3) -0.011(2) 0.014(2) -0.0088(19)

loop_
_atom_type_symbol
_atom_type_description
_atom_type_scat_dispersion_real
_atom_type_scat_dispersion_imag
_atom_type_scat_source
C C 0.0148 0.0070 'International Tables Vol C Tables 4.2.6.8 and 6.1.1.4'
H H 0.0000 0.0000 'International Tables Vol C Tables 4.2.6.8 and 6.1.1.4'
Br Br -0.9502 1.0410 'International Tables Vol C Tables 4.2.6.8 and 6.1.1.4'
F F 0.0599 0.0411 'International Tables Vol C Tables 4.2.6.8 and 6.1.1.4'
N N 0.0253 0.0136 'International Tables Vol C Tables 4.2.6.8 and 6.1.1.4'
O O 0.0412 0.0250 'International Tables Vol C Tables 4.2.6.8 and 6.1.1.4'

loop_
_geom_angle_atom_site_label_1
_geom_angle_atom_site_label_2
_geom_angle_atom_site_label_3
_geom_angle
_geom_angle_site_symmetry_1
_geom_angle_site_symmetry_3
_geom_angle_publ_flag
C5 O1 C6 114.0(3) . . ?
C7 O2 C8 108.6(3) . . ?
C24 O3 C23 116.3(3) . . ?
C9 N1 C7 107.7(3) . . ?
C2 C1 Br1 118.5(3) . . ?
C33 C1 Br1 120.0(3) . . ?
C33 C1 C2 121.5(4) . . ?
C1 C2 H2 120.4 . . ?
C1 C2 C3 119.3(4) . . ?
C3 C2 H2 120.4 . . ?
C2 C3 H3 120.1 . . ?
C4 C3 C2 119.7(4) . . ?
C4 C3 H3 120.1 . . ?
C3 C4 C5 122.7(3) . . ?
C32 C4 C3 119.8(3) . . ?
C32 C4 C5 117.6(3) . . ?
O1 C5 C4 112.4(3) . . ?
O5 C5 O1 123.3(3) . . ?
O5 C5 C4 124.3(3) . . ?
O1 C6 H6A 109.7 . . ?
O1 C6 H6B 109.7 . . ?
O1 C6 C7 109.8(3) . . ?
H6A C6 H6B 108.2 . . ?
C7 C6 H6A 109.7 . . ?
C7 C6 H6B 109.7 . . ?
O2 C7 N1 108.4(3) . . ?
O2 C7 C6 112.2(3) . . ?
O2 C7 C31 106.9(3) . . ?
N1 C7 C6 108.3(3) . . ?
N1 C7 C31 108.0(3) . . ?
C6 C7 C31 112.9(3) . . ?
O2 C8 H8 109.1 . . ?
O2 C8 C9 101.7(3) . . ?
O2 C8 C22 108.7(3) . . ?
C9 C8 H8 109.1 . . ?
C22 C8 H8 109.1 . . ?
C22 C8 C9 118.8(3) . . ?
N1 C9 C8 113.0(3) . . ?
N1 C9 C10 121.8(3) . . ?
C10 C9 C8 124.8(3) . . ?
C11 C10 C9 120.1(3) . . ?
C15 C10 C9 121.6(3) . . ?
C15 C10 C11 118.2(3) . . ?
C10 C11 H11 119.5 . . ?
C12 C11 C10 121.0(4) . . ?
C12 C11 H11 119.5 . . ?
C11 C12 H12 119.5 . . ?
C11 C12 C13 121.1(4) . . ?
C13 C12 H12 119.5 . . ?
C12 C13 C16 121.4(4) . . ?
C14 C13 C12 117.9(3) . . ?
C14 C13 C16 120.7(3) . . ?
C13 C14 H14 119.4 . . ?
C15 C14 C13 121.2(4) . . ?
C15 C14 H14 119.4 . . ?
C10 C15 C14 120.7(4) . . ?
C10 C15 H15 119.7 . . ?
C14 C15 H15 119.7 . . ?
C17 C16 C13 121.3(3) . . ?
C21 C16 C13 121.0(4) . . ?
C21 C16 C17 117.7(4) . . ?
C16 C17 H17 119.5 . . ?
C18 C17 C16 120.9(4) . . ?
C18 C17 H17 119.5 . . ?
C17 C18 H18 119.6 . . ?
C19 C18 C17 120.8(4) . . ?
C19 C18 H18 119.6 . . ?
C18 C19 H19 120.5 . . ?
C18 C19 C20 119.1(4) . . ?
C20 C19 H19 120.5 . . ?
C19 C20 H20 119.7 . . ?
C19 C20 C21 120.6(4) . . ?
C21 C20 H20 119.7 . . ?
C16 C21 H21 119.5 . . ?
C20 C21 C16 120.9(4) . . ?
C20 C21 H21 119.5 . . ?
C8 C22 H22A 108.6 . . ?
C8 C22 H22B 108.6 . . ?
H22A C22 H22B 107.6 . . ?
C23 C22 C8 114.6(3) . . ?
C23 C22 H22A 108.6 . . ?
C23 C22 H22B 108.6 . . ?
O3 C23 C22 108.2(3) . . ?
O3 C23 H23A 110.1 . . ?
O3 C23 H23B 110.1 . . ?
C22 C23 H23A 110.1 . . ?
C22 C23 H23B 110.1 . . ?
H23A C23 H23B 108.4 . . ?
O3 C24 C25 111.8(3) . . ?
O4 C24 O3 123.6(4) . . ?
O4 C24 C25 124.5(4) . . ?
C26 C25 C24 123.0(4) . . ?
C30 C25 C24 117.6(4) . . ?
C30 C25 C26 119.4(4) . . ?
C25 C26 H26 119.9 . . ?
C27 C26 C25 120.1(4) . . ?
C27 C26 H26 119.9 . . ?
C26 C27 H27 120.5 . . ?
C28 C27 C26 118.9(4) . . ?
C28 C27 H27 120.5 . . ?
C27 C28 Br2 118.5(3) . . ?
C29 C28 Br2 119.8(3) . . ?
C29 C28 C27 121.7(4) . . ?
C28 C29 H29 120.8 . . ?
C30 C29 C28 118.3(4) . . ?
C30 C29 H29 120.8 . . ?
C25 C30 H30 119.2 . . ?
C29 C30 C25 121.6(4) . . ?
C29 C30 H30 119.2 . . ?
F1 C31 F2 106.5(3) . . ?
F1 C31 F3 106.9(3) . . ?
F1 C31 C7 113.0(3) . . ?
F2 C31 F3 107.1(3) . . ?
F2 C31 C7 111.4(3) . . ?
F3 C31 C7 111.7(3) . . ?
C4 C32 H32 119.5 . . ?
C33 C32 C4 121.0(4) . . ?
C33 C32 H32 119.5 . . ?
C1 C33 C32 118.8(4) . . ?
C1 C33 H33 120.6 . . ?
C32 C33 H33 120.6 . . ?

loop_
_geom_bond_atom_site_label_1
_geom_bond_atom_site_label_2
_geom_bond_distance
_geom_bond_site_symmetry_2
_geom_bond_publ_flag
Br1 C1 1.890(4) . ?
Br2 C28 1.892(4) . ?
F1 C31 1.334(5) . ?
F2 C31 1.336(5) . ?
F3 C31 1.344(5) . ?
O1 C5 1.350(4) . ?
O1 C6 1.438(4) . ?
O2 C7 1.417(4) . ?
O2 C8 1.445(4) . ?
O3 C23 1.451(4) . ?
O3 C24 1.351(5) . ?
O4 C24 1.193(5) . ?
O5 C5 1.202(4) . ?
N1 C7 1.454(4) . ?
N1 C9 1.289(5) . ?
C1 C2 1.385(5) . ?
C1 C33 1.374(6) . ?
C2 H2 0.9500 . ?
C2 C3 1.389(5) . ?
C3 H3 0.9500 . ?
C3 C4 1.386(5) . ?
C4 C5 1.487(5) . ?
C4 C32 1.385(5) . ?
C6 H6A 0.9900 . ?
C6 H6B 0.9900 . ?
C6 C7 1.513(5) . ?
C7 C31 1.527(5) . ?
C8 H8 1.0000 . ?
C8 C9 1.520(5) . ?
C8 C22 1.516(5) . ?
C9 C10 1.470(5) . ?
C10 C11 1.397(5) . ?
C10 C15 1.386(5) . ?
C11 H11 0.9500 . ?
C11 C12 1.381(5) . ?
C12 H12 0.9500 . ?
C12 C13 1.392(5) . ?
C13 C14 1.392(6) . ?
C13 C16 1.479(5) . ?
C14 H14 0.9500 . ?
C14 C15 1.390(5) . ?
C15 H15 0.9500 . ?
C16 C17 1.389(6) . ?
C16 C21 1.388(5) . ?
C17 H17 0.9500 . ?
C17 C18 1.382(6) . ?
C18 H18 0.9500 . ?
C18 C19 1.370(6) . ?
C19 H19 0.9500 . ?
C19 C20 1.375(6) . ?
C20 H20 0.9500 . ?
C20 C21 1.384(6) . ?
C21 H21 0.9500 . ?
C22 H22A 0.9900 . ?
C22 H22B 0.9900 . ?
C22 C23 1.498(5) . ?
C23 H23A 0.9900 . ?
C23 H23B 0.9900 . ?
C24 C25 1.489(5) . ?
C25 C26 1.388(5) . ?
C25 C30 1.377(5) . ?
C26 H26 0.9500 . ?
C26 C27 1.387(5) . ?
C27 H27 0.9500 . ?
C27 C28 1.384(5) . ?
C28 C29 1.380(6) . ?
C29 H29 0.9500 . ?
C29 C30 1.375(6) . ?
C30 H30 0.9500 . ?
C32 H32 0.9500 . ?
C32 C33 1.379(6) . ?
C33 H33 0.9500 . ?
